data_7201682
loop_
_publ_author_name
'Kalf, Irmgard'
'Wang, Ruimin'
'Englert, Ulli'

_publ_section_title
;
 A robust conglomerate structure type in salts of cationic
 organopalladium complexes and non-coordinating anions
;
_journal_issue 1
_journal_name_full CrystEngComm
_journal_page_first 39
_journal_paper_doi 10.1039/b712641g
_journal_volume 10
_journal_year 2008
_chemical_absolute_configuration ad
_chemical_formula_moiety 'C14 H25 Cl N3 Pd, F6 P'
_chemical_formula_sum 'C14 H25 Cl F6 N3 P Pd'
_chemical_formula_weight 522.19
_chemical_name_systematic
;
?
;
_space_group_IT_number 19
_symmetry_cell_setting orthorhombic
_symmetry_space_group_name_Hall 'P 2ac 2ab'
_symmetry_space_group_name_H-M 'P 21 21 21'
_atom_sites_solution_hydrogens geom
_atom_sites_solution_primary direct
_atom_sites_solution_secondary difmap
_audit_creation_method SHELXL-97
_cell_angle_alpha 90.00
_cell_angle_beta 90.00
_cell_angle_gamma 90.00
_cell_formula_units_Z 4
_cell_length_a 10.7696(9)
_cell_length_b 12.4391(10)
_cell_length_c 14.6194(12)
_cell_measurement_reflns_used 4924
_cell_measurement_temperature 153(2)
_cell_measurement_theta_max 26.48
_cell_measurement_theta_min 2.15
_cell_volume 1958.5(3)
_computing_cell_refinement SMART
_computing_data_collection 'SMART (Bruker, 2001)'
_computing_data_reduction 'SAINT (Bruker, 1999)'
_computing_molecular_graphics 'PLATON (Spek, 1990)'
_computing_structure_refinement 'SHELXL-97 (Sheldrick, 1997)'
_computing_structure_solution 'SHELXS-97 (Sheldrick, 1990)'
_diffrn_ambient_temperature 153(2)
_diffrn_measured_fraction_theta_full .997
_diffrn_measured_fraction_theta_max .997
_diffrn_measurement_device_type 'CCD area detector'
_diffrn_measurement_method 'omega scans'
_diffrn_radiation_monochromator graphite
_diffrn_radiation_source 'fine-focus sealed tube'
_diffrn_radiation_type MoK\a
_diffrn_radiation_wavelength 0.71073
_diffrn_reflns_av_R_equivalents 0.0714
_diffrn_reflns_av_sigmaI/netI 0.0510
_diffrn_reflns_limit_h_max 13
_diffrn_reflns_limit_h_min -13
_diffrn_reflns_limit_k_max 15
_diffrn_reflns_limit_k_min -15
_diffrn_reflns_limit_l_max 18
_diffrn_reflns_limit_l_min -18
_diffrn_reflns_number 24502
_diffrn_reflns_theta_full 27.12
_diffrn_reflns_theta_max 27.12
_diffrn_reflns_theta_min 2.35
_exptl_absorpt_coefficient_mu 1.224
_exptl_absorpt_correction_T_max 0.774
_exptl_absorpt_correction_T_min 0.725
_exptl_absorpt_correction_type multi-scan
_exptl_absorpt_process_details 'SADABS (1996)'
_exptl_crystal_colour colourless
_exptl_crystal_density_diffrn 1.771
_exptl_crystal_density_method 'not measured'
_exptl_crystal_description rod
_exptl_crystal_F_000 1048
_exptl_crystal_size_max 0.28
_exptl_crystal_size_mid 0.23
_exptl_crystal_size_min 0.22
_refine_diff_density_max 1.072
_refine_diff_density_min -1.814
_refine_diff_density_rms .150
_refine_ls_abs_structure_details 'Flack H D (1983), Acta Cryst. A39, 876-881'
_refine_ls_abs_structure_Flack 0.03(7)
_refine_ls_extinction_method none
_refine_ls_goodness_of_fit_ref 1.196
_refine_ls_hydrogen_treatment constr
_refine_ls_matrix_type full
_refine_ls_number_parameters 222
_refine_ls_number_reflns 4300
_refine_ls_number_restraints 15
_refine_ls_restrained_S_all 1.195
_refine_ls_R_factor_all 0.0649
_refine_ls_R_factor_gt 0.0627
_refine_ls_shift/su_max 0.000
_refine_ls_shift/su_mean 0.000
_refine_ls_structure_factor_coef Fsqd
_refine_ls_weighting_details 'calc w=1/[\s^2^(Fo^2^)+(0.0620P)^2^+7.0000P] where P=(Fo^2^+2Fc^2^)/3'
_refine_ls_weighting_scheme calc
_refine_ls_wR_factor_gt 0.1443
_refine_ls_wR_factor_ref 0.1455
_reflns_number_gt 4189
_reflns_number_total 4300
_reflns_threshold_expression >2sigma(I)
_cod_data_source_file b712641g.txt
_cod_data_source_block 2d
_cod_database_code 7201682

loop_
_symmetry_equiv_pos_as_xyz
'x, y, z'
'-x+1/2, -y, z+1/2'
'-x, y+1/2, -z+1/2'
'x+1/2, -y+1/2, -z'

loop_
_atom_site_label
_atom_site_type_symbol
_atom_site_fract_x
_atom_site_fract_y
_atom_site_fract_z
_atom_site_U_iso_or_equiv
_atom_site_adp_type
_atom_site_occupancy
_atom_site_symmetry_multiplicity
_atom_site_calc_flag
_atom_site_refinement_flags
_atom_site_disorder_assembly
_atom_site_disorder_group
Pd1 Pd 0.34466(5) 0.38383(4) -0.02210(4) 0.01931(14) Uani 1 1 d . . .
N1 N 0.2633(6) 0.4015(5) -0.1566(4) 0.0230(13) Uani 1 1 d . . .
N2 N 0.3972(7) 0.5446(5) -0.0370(5) 0.0302(16) Uani 1 1 d . . .
N3 N 0.2784(7) 0.2312(6) -0.0012(4) 0.0284(15) Uani 1 1 d . . .
H3A H 0.2089 0.2202 -0.0367 0.034 Uiso 1 1 calc R . .
H3B H 0.3376 0.1818 -0.0182 0.034 Uiso 1 1 calc R . .
C1 C 0.3092(8) 0.5054(7) -0.1911(5) 0.0280(18) Uani 1 1 d . . .
H1A H 0.2533 0.5320 -0.2399 0.034 Uiso 1 1 calc R . .
H1B H 0.3930 0.4959 -0.2177 0.034 Uiso 1 1 calc R . .
C2 C 0.3144(8) 0.5853(6) -0.1150(6) 0.032(2) Uani 1 1 d . . .
H2A H 0.2296 0.5985 -0.0915 0.038 Uiso 1 1 calc R . .
H2B H 0.3476 0.6543 -0.1384 0.038 Uiso 1 1 calc R . .
C4 C 0.2463(9) 0.2164(7) 0.0977(6) 0.036(2) Uani 1 1 d . . .
H4 H 0.2477 0.1381 0.1130 0.043 Uiso 1 1 calc R . .
C5 C 0.3463(8) 0.2731(6) 0.1502(5) 0.0234(14) Uani 1 1 d . . .
C6 C 0.4095(7) 0.3560(6) 0.1030(5) 0.0223(16) Uani 1 1 d . . .
C7 C 0.5099(7) 0.4047(6) 0.1499(5) 0.0238(16) Uani 1 1 d . . .
H7 H 0.5592 0.4575 0.1202 0.029 Uiso 1 1 calc R . .
C8 C 0.5361(7) 0.3749(7) 0.2397(5) 0.0250(15) Uani 1 1 d . . .
C9 C 0.4685(8) 0.2997(6) 0.2857(6) 0.0274(17) Uani 1 1 d . . .
H9 H 0.4861 0.2838 0.3479 0.033 Uiso 1 1 calc R . .
C10 C 0.3738(7) 0.2468(6) 0.2403(5) 0.0243(16) Uani 1 1 d . . .
H10 H 0.3275 0.1926 0.2708 0.029 Uiso 1 1 calc R . .
C11 C 0.1215(8) 0.2600(8) 0.1154(7) 0.042(2) Uani 1 1 d . . .
H11A H 0.1042 0.2573 0.1812 0.063 Uiso 1 1 calc R . .
H11B H 0.0596 0.2171 0.0825 0.063 Uiso 1 1 calc R . .
H11C H 0.1175 0.3347 0.0943 0.063 Uiso 1 1 calc R . .
C12 C 0.3004(8) 0.3137(7) -0.2187(6) 0.0307(19) Uani 1 1 d . . .
H12A H 0.2632 0.3254 -0.2791 0.046 Uiso 1 1 calc R . .
H12B H 0.2716 0.2449 -0.1939 0.046 Uiso 1 1 calc R . .
H12C H 0.3911 0.3125 -0.2244 0.046 Uiso 1 1 calc R . .
C13 C 0.1251(7) 0.4035(7) -0.1487(6) 0.0314(19) Uani 1 1 d . . .
H13A H 0.0890 0.4268 -0.2069 0.047 Uiso 1 1 calc R . .
H13B H 0.1008 0.4537 -0.1002 0.047 Uiso 1 1 calc R . .
H13C H 0.0949 0.3313 -0.1337 0.047 Uiso 1 1 calc R . .
C14 C 0.5285(10) 0.5588(9) -0.0639(7) 0.050(3) Uani 1 1 d . . .
H14A H 0.5420 0.5267 -0.1243 0.075 Uiso 1 1 calc R . .
H14B H 0.5822 0.5234 -0.0190 0.075 Uiso 1 1 calc R . .
H14C H 0.5482 0.6356 -0.0663 0.075 Uiso 1 1 calc R . .
C15 C 0.3691(9) 0.6119(8) 0.0443(6) 0.042(2) Uani 1 1 d . . .
H15A H 0.4194 0.5875 0.0962 0.063 Uiso 1 1 calc R . .
H15B H 0.2808 0.6053 0.0596 0.063 Uiso 1 1 calc R . .
H15C H 0.3886 0.6872 0.0308 0.063 Uiso 1 1 calc R . .
Cl1 Cl 0.6587(2) 0.43882(16) 0.29648(13) 0.0346(4) Uani 1 1 d . . .
P1 P 0.0760(2) 0.0506(2) 0.40635(18) 0.0384(6) Uani 1 1 d D . .
F1 F 0.0678(9) -0.0345(7) 0.4865(6) 0.100(2) Uani 1 1 d D . .
F2 F 0.0855(9) 0.1313(8) 0.3251(6) 0.100(2) Uani 1 1 d D . .
F3 F 0.2203(6) 0.0543(8) 0.4167(6) 0.0869(19) Uani 1 1 d D . .
F4 F -0.0702(6) 0.0423(8) 0.3946(6) 0.0869(19) Uani 1 1 d D . .
F5 F 0.0856(11) -0.0469(8) 0.3384(8) 0.117(3) Uani 1 1 d D . .
F6 F 0.0606(10) 0.1408(8) 0.4806(7) 0.117(3) Uani 1 1 d D . .

loop_
_atom_site_aniso_label
_atom_site_aniso_U_11
_atom_site_aniso_U_22
_atom_site_aniso_U_33
_atom_site_aniso_U_23
_atom_site_aniso_U_13
_atom_site_aniso_U_12
Pd1 0.0193(2) 0.0206(2) 0.0180(2) -0.0016(2) -0.0008(2) -0.0013(2)
N1 0.026(3) 0.021(3) 0.023(3) 0.001(3) -0.002(2) 0.005(3)
N2 0.035(4) 0.025(3) 0.030(4) 0.006(3) -0.012(3) -0.007(3)
N3 0.036(4) 0.032(4) 0.018(3) -0.007(2) -0.005(2) -0.003(3)
C1 0.031(4) 0.035(4) 0.017(3) 0.003(3) -0.002(3) -0.002(3)
C2 0.040(5) 0.024(4) 0.031(4) 0.006(3) -0.011(3) -0.003(3)
C4 0.043(5) 0.026(4) 0.038(5) 0.003(4) -0.009(4) -0.013(4)
C5 0.019(3) 0.029(4) 0.022(3) -0.002(3) 0.002(3) -0.002(4)
C6 0.026(4) 0.019(4) 0.023(4) -0.010(3) 0.003(3) -0.002(3)
C7 0.024(4) 0.023(4) 0.025(4) -0.002(3) -0.002(3) 0.005(3)
C8 0.024(3) 0.026(4) 0.026(4) -0.002(3) -0.004(3) 0.004(3)
C9 0.026(4) 0.025(4) 0.032(4) 0.000(3) 0.001(3) 0.009(3)
C10 0.026(4) 0.021(3) 0.026(4) 0.003(3) 0.007(3) 0.000(3)
C11 0.030(5) 0.045(5) 0.050(6) 0.009(4) -0.007(4) -0.004(4)
C12 0.035(5) 0.033(4) 0.025(4) -0.008(3) -0.005(3) 0.005(3)
C13 0.025(4) 0.034(5) 0.035(4) -0.004(3) -0.008(3) 0.002(3)
C14 0.048(6) 0.061(7) 0.039(5) 0.017(5) 0.002(5) -0.027(5)
C15 0.063(7) 0.026(4) 0.037(5) -0.003(4) -0.004(4) 0.009(5)
Cl1 0.0337(10) 0.0376(10) 0.0325(10) -0.0062(8) -0.0120(10) -0.0005(10)
P1 0.0399(13) 0.0418(14) 0.0336(12) 0.0047(11) -0.0061(10) 0.0023(11)
F1 0.098(5) 0.105(5) 0.096(4) 0.048(4) -0.011(4) 0.005(4)
F2 0.098(5) 0.105(5) 0.096(4) 0.048(4) -0.011(4) 0.005(4)
F3 0.042(3) 0.141(6) 0.078(4) 0.011(4) -0.010(3) -0.010(3)
F4 0.042(3) 0.141(6) 0.078(4) 0.011(4) -0.010(3) -0.010(3)
F5 0.132(6) 0.108(5) 0.112(5) -0.060(5) 0.008(5) 0.001(4)
F6 0.132(6) 0.108(5) 0.112(5) -0.060(5) 0.008(5) 0.001(4)

loop_
_atom_type_symbol
_atom_type_description
_atom_type_scat_dispersion_real
_atom_type_scat_dispersion_imag
_atom_type_scat_source
C C .0033 .0016 'International Tables Vol C Tables 4.2.6.8 and 6.1.1.4'
H H .0000 .0000 'International Tables Vol C Tables 4.2.6.8 and 6.1.1.4'
N N .0061 .0033 'International Tables Vol C Tables 4.2.6.8 and 6.1.1.4'
F F .0171 .0103 'International Tables Vol C Tables 4.2.6.8 and 6.1.1.4'
P P .1023 .0942 'International Tables Vol C Tables 4.2.6.8 and 6.1.1.4'
Cl Cl .1484 .1585 'International Tables Vol C Tables 4.2.6.8 and 6.1.1.4'
Pd Pd -.9988 1.0072 'International Tables Vol C Tables 4.2.6.8 and 6.1.1.4'

loop_
_geom_angle_atom_site_label_1
_geom_angle_atom_site_label_2
_geom_angle_atom_site_label_3
_geom_angle
_geom_angle_site_symmetry_1
_geom_angle_site_symmetry_3
_geom_angle_publ_flag
C6 Pd1 N3 79.9(3) . . ?
C6 Pd1 N2 99.6(3) . . ?
N3 Pd1 N2 174.6(3) . . ?
C6 Pd1 N1 174.8(3) . . ?
N3 Pd1 N1 95.1(2) . . ?
N2 Pd1 N1 85.3(3) . . ?
C1 N1 C12 110.3(6) . . ?
C1 N1 C13 110.3(6) . . ?
C12 N1 C13 109.3(6) . . ?
C1 N1 Pd1 105.4(5) . . ?
C12 N1 Pd1 112.0(5) . . ?
C13 N1 Pd1 109.6(5) . . ?
C14 N2 C15 109.9(7) . . ?
C14 N2 C2 108.6(7) . . ?
C15 N2 C2 106.9(6) . . ?
C14 N2 Pd1 113.7(6) . . ?
C15 N2 Pd1 113.6(6) . . ?
C2 N2 Pd1 103.7(5) . . ?
C4 N3 Pd1 109.7(5) . . ?
C4 N3 H3A 109.7 . . ?
Pd1 N3 H3A 109.7 . . ?
C4 N3 H3B 109.7 . . ?
Pd1 N3 H3B 109.7 . . ?
H3A N3 H3B 108.2 . . ?
N1 C1 C2 110.0(6) . . ?
N1 C1 H1A 109.7 . . ?
C2 C1 H1A 109.7 . . ?
N1 C1 H1B 109.7 . . ?
C2 C1 H1B 109.7 . . ?
H1A C1 H1B 108.2 . . ?
C1 C2 N2 110.8(7) . . ?
C1 C2 H2A 109.5 . . ?
N2 C2 H2A 109.5 . . ?
C1 C2 H2B 109.5 . . ?
N2 C2 H2B 109.5 . . ?
H2A C2 H2B 108.1 . . ?
C11 C4 N3 109.6(8) . . ?
C11 C4 C5 113.1(8) . . ?
N3 C4 C5 105.7(7) . . ?
C11 C4 H4 109.4 . . ?
N3 C4 H4 109.4 . . ?
C5 C4 H4 109.4 . . ?
C10 C5 C6 122.1(7) . . ?
C10 C5 C4 121.9(7) . . ?
C6 C5 C4 116.0(7) . . ?
C5 C6 C7 116.3(7) . . ?
C5 C6 Pd1 114.0(5) . . ?
C7 C6 Pd1 129.7(6) . . ?
C8 C7 C6 119.9(7) . . ?
C8 C7 H7 120.1 . . ?
C6 C7 H7 120.1 . . ?
C9 C8 C7 122.6(7) . . ?
C9 C8 Cl1 118.8(6) . . ?
C7 C8 Cl1 118.6(6) . . ?
C8 C9 C10 119.0(8) . . ?
C8 C9 H9 120.5 . . ?
C10 C9 H9 120.5 . . ?
C9 C10 C5 120.0(7) . . ?
C9 C10 H10 120.0 . . ?
C5 C10 H10 120.0 . . ?
C4 C11 H11A 109.5 . . ?
C4 C11 H11B 109.5 . . ?
H11A C11 H11B 109.5 . . ?
C4 C11 H11C 109.5 . . ?
H11A C11 H11C 109.5 . . ?
H11B C11 H11C 109.5 . . ?
N1 C12 H12A 109.5 . . ?
N1 C12 H12B 109.5 . . ?
H12A C12 H12B 109.5 . . ?
N1 C12 H12C 109.5 . . ?
H12A C12 H12C 109.5 . . ?
H12B C12 H12C 109.5 . . ?
N1 C13 H13A 109.5 . . ?
N1 C13 H13B 109.5 . . ?
H13A C13 H13B 109.5 . . ?
N1 C13 H13C 109.5 . . ?
H13A C13 H13C 109.5 . . ?
H13B C13 H13C 109.5 . . ?
N2 C14 H14A 109.5 . . ?
N2 C14 H14B 109.5 . . ?
H14A C14 H14B 109.5 . . ?
N2 C14 H14C 109.5 . . ?
H14A C14 H14C 109.5 . . ?
H14B C14 H14C 109.5 . . ?
N2 C15 H15A 109.5 . . ?
N2 C15 H15B 109.5 . . ?
H15A C15 H15B 109.5 . . ?
N2 C15 H15C 109.5 . . ?
H15A C15 H15C 109.5 . . ?
H15B C15 H15C 109.5 . . ?
F2 P1 F3 89.4(5) . . ?
F2 P1 F6 94.2(6) . . ?
F3 P1 F6 91.0(6) . . ?
F2 P1 F5 90.6(6) . . ?
F3 P1 F5 91.0(6) . . ?
F6 P1 F5 174.7(7) . . ?
F2 P1 F1 178.0(6) . . ?
F3 P1 F1 90.2(5) . . ?
F6 P1 F1 87.7(6) . . ?
F5 P1 F1 87.4(6) . . ?
F2 P1 F4 91.4(5) . . ?
F3 P1 F4 177.8(6) . . ?
F6 P1 F4 91.0(6) . . ?
F5 P1 F4 86.9(6) . . ?
F1 P1 F4 88.9(5) . . ?

loop_
_geom_bond_atom_site_label_1
_geom_bond_atom_site_label_2
_geom_bond_distance
_geom_bond_site_symmetry_2
_geom_bond_publ_flag
Pd1 C6 1.988(8) . ?
Pd1 N3 2.051(7) . ?
Pd1 N2 2.089(7) . ?
Pd1 N1 2.164(6) . ?
N1 C1 1.472(10) . ?
N1 C12 1.476(10) . ?
N1 C13 1.492(10) . ?
N2 C14 1.478(12) . ?
N2 C15 1.486(11) . ?
N2 C2 1.533(10) . ?
N3 C4 1.498(11) . ?
N3 H3A 0.9200 . ?
N3 H3B 0.9200 . ?
C1 C2 1.494(11) . ?
C1 H1A 0.9900 . ?
C1 H1B 0.9900 . ?
C2 H2A 0.9900 . ?
C2 H2B 0.9900 . ?
C4 C11 1.473(13) . ?
C4 C5 1.499(11) . ?
C4 H4 1.0000 . ?
C5 C10 1.389(10) . ?
C5 C6 1.415(10) . ?
C6 C7 1.416(10) . ?
C7 C8 1.393(10) . ?
C7 H7 0.9500 . ?
C8 C9 1.363(12) . ?
C8 Cl1 1.750(8) . ?
C9 C10 1.382(11) . ?
C9 H9 0.9500 . ?
C10 H10 0.9500 . ?
C11 H11A 0.9800 . ?
C11 H11B 0.9800 . ?
C11 H11C 0.9800 . ?
C12 H12A 0.9800 . ?
C12 H12B 0.9800 . ?
C12 H12C 0.9800 . ?
C13 H13A 0.9800 . ?
C13 H13B 0.9800 . ?
C13 H13C 0.9800 . ?
C14 H14A 0.9800 . ?
C14 H14B 0.9800 . ?
C14 H14C 0.9800 . ?
C15 H15A 0.9800 . ?
C15 H15B 0.9800 . ?
C15 H15C 0.9800 . ?
P1 F2 1.558(8) . ?
P1 F3 1.562(7) . ?
P1 F6 1.569(8) . ?
P1 F5 1.572(8) . ?
P1 F1 1.581(7) . ?
P1 F4 1.587(7) . ?

loop_
_geom_torsion_atom_site_label_1
_geom_torsion_atom_site_label_2
_geom_torsion_atom_site_label_3
_geom_torsion_atom_site_label_4
_geom_torsion
_geom_torsion_site_symmetry_1
_geom_torsion_site_symmetry_2
_geom_torsion_site_symmetry_3
_geom_torsion_site_symmetry_4
_geom_torsion_publ_flag
C6 Pd1 N1 C1 171(3) . . . . ?
N3 Pd1 N1 C1 -174.7(5) . . . . ?
N2 Pd1 N1 C1 10.7(5) . . . . ?
C6 Pd1 N1 C12 -69(3) . . . . ?
N3 Pd1 N1 C12 -54.8(6) . . . . ?
N2 Pd1 N1 C12 130.6(6) . . . . ?
C6 Pd1 N1 C13 52(3) . . . . ?
N3 Pd1 N1 C13 66.6(5) . . . . ?
N2 Pd1 N1 C13 -108.0(5) . . . . ?
C6 Pd1 N2 C14 81.2(6) . . . . ?
N3 Pd1 N2 C14 166(3) . . . . ?
N1 Pd1 N2 C14 -100.5(6) . . . . ?
C6 Pd1 N2 C15 -45.4(6) . . . . ?
N3 Pd1 N2 C15 39(3) . . . . ?
N1 Pd1 N2 C15 132.8(6) . . . . ?
C6 Pd1 N2 C2 -161.1(5) . . . . ?
N3 Pd1 N2 C2 -77(3) . . . . ?
N1 Pd1 N2 C2 17.2(5) . . . . ?
C6 Pd1 N3 C4 33.9(6) . . . . ?
N2 Pd1 N3 C4 -52(3) . . . . ?
N1 Pd1 N3 C4 -144.8(6) . . . . ?
C12 N1 C1 C2 -158.9(7) . . . . ?
C13 N1 C1 C2 80.3(8) . . . . ?
Pd1 N1 C1 C2 -37.9(7) . . . . ?
N1 C1 C2 N2 57.5(9) . . . . ?
C14 N2 C2 C1 77.3(9) . . . . ?
C15 N2 C2 C1 -164.2(7) . . . . ?
Pd1 N2 C2 C1 -43.9(8) . . . . ?
Pd1 N3 C4 C11 82.9(8) . . . . ?
Pd1 N3 C4 C5 -39.3(8) . . . . ?
C11 C4 C5 C10 83.1(10) . . . . ?
N3 C4 C5 C10 -156.9(7) . . . . ?
C11 C4 C5 C6 -95.9(9) . . . . ?
N3 C4 C5 C6 24.1(10) . . . . ?
C10 C5 C6 C7 5.4(11) . . . . ?
C4 C5 C6 C7 -175.6(7) . . . . ?
C10 C5 C6 Pd1 -176.1(6) . . . . ?
C4 C5 C6 Pd1 2.9(9) . . . . ?
N3 Pd1 C6 C5 -20.4(6) . . . . ?
N2 Pd1 C6 C5 154.1(6) . . . . ?
N1 Pd1 C6 C5 -6(3) . . . . ?
N3 Pd1 C6 C7 157.9(7) . . . . ?
N2 Pd1 C6 C7 -27.5(7) . . . . ?
N1 Pd1 C6 C7 172(3) . . . . ?
C5 C6 C7 C8 -4.1(10) . . . . ?
Pd1 C6 C7 C8 177.6(6) . . . . ?
C6 C7 C8 C9 0.0(12) . . . . ?
C6 C7 C8 Cl1 -178.6(6) . . . . ?
C7 C8 C9 C10 3.2(12) . . . . ?
Cl1 C8 C9 C10 -178.2(6) . . . . ?
C8 C9 C10 C5 -2.0(11) . . . . ?
C6 C5 C10 C9 -2.4(12) . . . . ?
C4 C5 C10 C9 178.7(8) . . . . ?
